data_4326529
loop_
_publ_author_name
'Martin Bendle'
'Keith Huynh'
'Mairi F. Haddow'
'Ian Manners'

_publ_section_title
;
 Reactions of Phosphine Oxides with Bromophosphoranimines; Synthesis and
 Unusual Rearrangements of O-Donor Stabilized Phosphoranimine Cations
;
_journal_name_full 'Inorganic Chemistry'
_journal_page_first 10292
_journal_page_last 10302
_journal_paper_doi 10.1021/ic201360p
_journal_volume 50
_journal_year 2011
_chemical_formula_moiety 'C17 H42 N O P2 Si, C F3 O3 S'
_chemical_formula_sum 'C18 H42 F3 N O4 P2 S Si'
_chemical_formula_weight 515.62
_chemical_name_systematic
; 
 ? 
;
_space_group_IT_number 61
_symmetry_cell_setting orthorhombic
_symmetry_space_group_name_Hall '-P 2ac 2ab'
_symmetry_space_group_name_H-M 'P b c a'
_atom_sites_solution_hydrogens geom
_atom_sites_solution_primary direct
_atom_sites_solution_secondary difmap
_audit_creation_method SHELXL-97
_cell_angle_alpha 90.00
_cell_angle_beta 90.00
_cell_angle_gamma 90.00
_cell_formula_units_Z 8
_cell_length_a 9.2967(3)
_cell_length_b 17.1918(7)
_cell_length_c 33.2588(12)
_cell_measurement_reflns_used 2865
_cell_measurement_temperature 100(2)
_cell_measurement_theta_max 24.76
_cell_measurement_theta_min 2.37
_cell_volume 5315.7(3)
_computing_cell_refinement 'Bruker Apex II'
_computing_data_collection 'Bruker Apex II'
_computing_data_reduction 'Bruker SAINT'
_computing_molecular_graphics 'Bruker ShelXTL'
_computing_publication_material 'Bruker ShelXTL'
_computing_structure_refinement 'SHELXL-97 (Sheldrick, 1997)'
_computing_structure_solution 'SHELXS-97 (Sheldrick, 1990)'
_diffrn_ambient_temperature 100(2)
_diffrn_measured_fraction_theta_full 1.000
_diffrn_measured_fraction_theta_max 1.000
_diffrn_measurement_device_type 'Bruker Apex II with CCD area detector'
_diffrn_measurement_method 'phi and omega scans'
_diffrn_radiation_monochromator graphite
_diffrn_radiation_source 'fine-focus sealed tube'
_diffrn_radiation_type MoK\a
_diffrn_radiation_wavelength 0.71073
_diffrn_reflns_av_R_equivalents 0.1165
_diffrn_reflns_av_sigmaI/netI 0.0896
_diffrn_reflns_limit_h_max 11
_diffrn_reflns_limit_h_min -10
_diffrn_reflns_limit_k_max 18
_diffrn_reflns_limit_k_min -20
_diffrn_reflns_limit_l_max 32
_diffrn_reflns_limit_l_min -40
_diffrn_reflns_number 25295
_diffrn_reflns_theta_full 25.35
_diffrn_reflns_theta_max 25.35
_diffrn_reflns_theta_min 2.37
_exptl_absorpt_coefficient_mu 0.331
_exptl_absorpt_correction_T_max 0.930
_exptl_absorpt_correction_T_min 0.784
_exptl_absorpt_correction_type multi-scan
_exptl_absorpt_process_details SADABS-2008/1
_exptl_crystal_colour colourless
_exptl_crystal_density_diffrn 1.289
_exptl_crystal_description block
_exptl_crystal_F_000 2208
_exptl_crystal_size_max 0.41
_exptl_crystal_size_mid 0.28
_exptl_crystal_size_min 0.22
_refine_diff_density_max 0.469
_refine_diff_density_min -0.540
_refine_diff_density_rms 0.101
_refine_ls_extinction_method none
_refine_ls_goodness_of_fit_ref 1.093
_refine_ls_hydrogen_treatment constr
_refine_ls_matrix_type full
_refine_ls_number_parameters 285
_refine_ls_number_reflns 4867
_refine_ls_number_restraints 0
_refine_ls_restrained_S_all 1.093
_refine_ls_R_factor_all 0.1374
_refine_ls_R_factor_gt 0.0693
_refine_ls_shift/su_max 0.000
_refine_ls_shift/su_mean 0.000
_refine_ls_structure_factor_coef Fsqd
_refine_ls_weighting_details 'calc w=1/[\s^2^(Fo^2^)+(0.0093P)^2^+30.2759P] where P=(Fo^2^+2Fc^2^)/3'
_refine_ls_weighting_scheme calc
_refine_ls_wR_factor_gt 0.1329
_refine_ls_wR_factor_ref 0.1603
_reflns_number_gt 2918
_reflns_number_total 4867
_reflns_threshold_expression >2sigma(I)
_cod_data_source_file ic201360p_si_002_4.cif
_cod_data_source_block '[3d]OTf'
_cod_database_code 4326529

loop_
_symmetry_equiv_pos_as_xyz
'x, y, z'
'-x+1/2, -y, z+1/2'
'-x, y+1/2, -z+1/2'
'x+1/2, -y+1/2, -z'
'-x, -y, -z'
'x-1/2, y, -z-1/2'
'x, -y-1/2, z-1/2'
'-x-1/2, y-1/2, z'

loop_
_atom_site_label
_atom_site_type_symbol
_atom_site_fract_x
_atom_site_fract_y
_atom_site_fract_z
_atom_site_U_iso_or_equiv
_atom_site_adp_type
_atom_site_occupancy
_atom_site_symmetry_multiplicity
_atom_site_calc_flag
_atom_site_refinement_flags
P1 P 0.37986(15) 0.66571(9) 0.07582(4) 0.0215(3) Uani 1 1 d .
P2 P 0.21707(15) 0.58415(8) 0.14634(4) 0.0186(3) Uani 1 1 d .
Si1 Si 0.29739(18) 0.61067(9) -0.00885(5) 0.0252(4) Uani 1 1 d .
N1 N 0.3264(5) 0.6156(3) 0.04114(13) 0.0286(12) Uani 1 1 d .
O1 O 0.3178(4) 0.6357(2) 0.11934(10) 0.0204(9) Uani 1 1 d .
C1 C 0.3264(6) 0.7656(3) 0.07823(19) 0.0308(14) Uani 1 1 d .
H1A H 0.3561 0.7923 0.0536 0.046 Uiso 1 1 calc R
H1B H 0.3722 0.7905 0.1015 0.046 Uiso 1 1 calc R
H1C H 0.2216 0.7688 0.0810 0.046 Uiso 1 1 calc R
C2 C 0.5667(5) 0.6621(3) 0.08633(17) 0.0265(14) Uani 1 1 d .
H2A H 0.5983 0.6077 0.0871 0.040 Uiso 1 1 calc R
H2B H 0.5854 0.6866 0.1124 0.040 Uiso 1 1 calc R
H2C H 0.6196 0.6898 0.0653 0.040 Uiso 1 1 calc R
C3 C 0.0421(6) 0.5709(3) 0.12035(17) 0.0263(13) Uani 1 1 d .
C4 C -0.0764(6) 0.5473(4) 0.1505(2) 0.0347(15) Uani 1 1 d .
H4A H -0.1651 0.5352 0.1359 0.052 Uiso 1 1 calc R
H4B H -0.0942 0.5904 0.1692 0.052 Uiso 1 1 calc R
H4C H -0.0451 0.5014 0.1656 0.052 Uiso 1 1 calc R
C5 C 0.0525(6) 0.5071(3) 0.08789(17) 0.0291(14) Uani 1 1 d .
H5A H -0.0342 0.5082 0.0711 0.044 Uiso 1 1 calc R
H5B H 0.0610 0.4562 0.1008 0.044 Uiso 1 1 calc R
H5C H 0.1373 0.5165 0.0711 0.044 Uiso 1 1 calc R
C6 C -0.0035(6) 0.6464(3) 0.09883(18) 0.0279(14) Uani 1 1 d .
H6A H 0.0641 0.6576 0.0770 0.042 Uiso 1 1 calc R
H6B H -0.0032 0.6895 0.1181 0.042 Uiso 1 1 calc R
H6C H -0.1005 0.6400 0.0877 0.042 Uiso 1 1 calc R
C7 C 0.3165(6) 0.4913(3) 0.15429(16) 0.0248(13) Uani 1 1 d .
C8 C 0.4507(7) 0.5052(4) 0.17993(19) 0.0366(16) Uani 1 1 d .
H8A H 0.4219 0.5236 0.2066 0.055 Uiso 1 1 calc R
H8B H 0.5114 0.5445 0.1670 0.055 Uiso 1 1 calc R
H8C H 0.5046 0.4565 0.1826 0.055 Uiso 1 1 calc R
C9 C 0.2202(7) 0.4297(3) 0.17482(18) 0.0350(15) Uani 1 1 d .
H9A H 0.2761 0.3822 0.1795 0.053 Uiso 1 1 calc R
H9B H 0.1380 0.4178 0.1574 0.053 Uiso 1 1 calc R
H9C H 0.1854 0.4499 0.2006 0.053 Uiso 1 1 calc R
C10 C 0.3706(6) 0.4592(3) 0.11348(17) 0.0296(14) Uani 1 1 d .
H10A H 0.4127 0.5017 0.0977 0.044 Uiso 1 1 calc R
H10B H 0.2898 0.4366 0.0986 0.044 Uiso 1 1 calc R
H10C H 0.4436 0.4192 0.1182 0.044 Uiso 1 1 calc R
C11 C 0.2056(6) 0.6442(3) 0.19241(16) 0.0253(13) Uani 1 1 d .
C12 C 0.0986(6) 0.7127(4) 0.18610(19) 0.0344(16) Uani 1 1 d .
H12A H 0.0009 0.6921 0.1829 0.052 Uiso 1 1 calc R
H12B H 0.1256 0.7418 0.1619 0.052 Uiso 1 1 calc R
H12C H 0.1018 0.7473 0.2095 0.052 Uiso 1 1 calc R
C13 C 0.3532(6) 0.6838(3) 0.20070(18) 0.0297(14) Uani 1 1 d .
H13A H 0.3482 0.7129 0.2260 0.045 Uiso 1 1 calc R
H13B H 0.3762 0.7195 0.1786 0.045 Uiso 1 1 calc R
H13C H 0.4282 0.6439 0.2027 0.045 Uiso 1 1 calc R
C14 C 0.1564(7) 0.5982(4) 0.22985(17) 0.0350(16) Uani 1 1 d .
H14A H 0.1549 0.6328 0.2533 0.052 Uiso 1 1 calc R
H14B H 0.2235 0.5553 0.2348 0.052 Uiso 1 1 calc R
H14C H 0.0598 0.5773 0.2253 0.052 Uiso 1 1 calc R
C15 C 0.3088(7) 0.5078(4) -0.0262(2) 0.0431(18) Uani 1 1 d .
H15A H 0.4063 0.4881 -0.0216 0.065 Uiso 1 1 calc R
H15B H 0.2864 0.5052 -0.0550 0.065 Uiso 1 1 calc R
H15C H 0.2397 0.4761 -0.0112 0.065 Uiso 1 1 calc R
C16 C 0.1150(7) 0.6464(4) -0.0221(2) 0.0438(18) Uani 1 1 d .
H16A H 0.0425 0.6126 -0.0097 0.066 Uiso 1 1 calc R
H16B H 0.1032 0.6458 -0.0513 0.066 Uiso 1 1 calc R
H16C H 0.1030 0.6997 -0.0121 0.066 Uiso 1 1 calc R
C17 C 0.4321(8) 0.6692(4) -0.03743(19) 0.050(2) Uani 1 1 d .
H17A H 0.4175 0.7246 -0.0318 0.076 Uiso 1 1 calc R
H17B H 0.4201 0.6598 -0.0663 0.076 Uiso 1 1 calc R
H17C H 0.5293 0.6540 -0.0292 0.076 Uiso 1 1 calc R
S1 S 0.72290(15) 0.80963(8) 0.16210(4) 0.0258(3) Uani 1 1 d .
O2 O 0.7215(5) 0.7280(2) 0.17296(14) 0.0398(11) Uani 1 1 d .
O3 O 0.5935(4) 0.8369(2) 0.14250(12) 0.0366(11) Uani 1 1 d .
O4 O 0.8562(4) 0.8368(3) 0.14554(13) 0.0393(11) Uani 1 1 d .
C18 C 0.7177(6) 0.8565(3) 0.21081(17) 0.0267(13) Uani 1 1 d .
F1 F 0.7256(4) 0.93421(19) 0.20834(10) 0.0396(9) Uani 1 1 d .
F2 F 0.8277(4) 0.8351(2) 0.23413(10) 0.0414(9) Uani 1 1 d .
F3 F 0.5974(4) 0.8410(3) 0.23077(11) 0.0567(12) Uani 1 1 d .

loop_
_atom_site_aniso_label
_atom_site_aniso_U_11
_atom_site_aniso_U_22
_atom_site_aniso_U_33
_atom_site_aniso_U_23
_atom_site_aniso_U_13
_atom_site_aniso_U_12
P1 0.0197(7) 0.0183(8) 0.0264(7) 0.0008(7) 0.0011(6) -0.0028(6)
P2 0.0172(7) 0.0145(7) 0.0240(7) 0.0012(6) 0.0005(6) 0.0004(6)
Si1 0.0290(9) 0.0213(9) 0.0253(8) -0.0035(7) -0.0021(7) 0.0002(7)
N1 0.031(3) 0.032(3) 0.022(2) -0.005(2) -0.003(2) -0.007(2)
O1 0.020(2) 0.019(2) 0.023(2) 0.0025(16) 0.0005(16) -0.0057(15)
C1 0.029(3) 0.020(3) 0.043(4) 0.006(3) 0.000(3) -0.004(3)
C2 0.015(3) 0.027(3) 0.038(4) -0.011(3) 0.002(2) 0.000(2)
C3 0.023(3) 0.019(3) 0.036(3) 0.006(3) 0.001(3) 0.000(2)
C4 0.020(3) 0.028(4) 0.057(4) 0.006(3) 0.009(3) -0.007(3)
C5 0.029(3) 0.021(3) 0.037(4) 0.000(3) -0.009(3) -0.005(3)
C6 0.023(3) 0.019(3) 0.041(4) 0.006(3) -0.006(3) 0.003(2)
C7 0.031(3) 0.016(3) 0.027(3) -0.001(2) -0.006(3) 0.005(2)
C8 0.036(4) 0.033(4) 0.041(4) -0.004(3) -0.008(3) 0.013(3)
C9 0.054(4) 0.011(3) 0.039(3) 0.008(3) -0.006(3) 0.003(3)
C10 0.028(3) 0.021(3) 0.040(4) -0.002(3) -0.004(3) 0.009(3)
C11 0.033(3) 0.015(3) 0.028(3) -0.003(2) 0.001(3) 0.004(3)
C12 0.030(3) 0.027(4) 0.047(4) -0.010(3) 0.003(3) 0.001(3)
C13 0.034(4) 0.018(3) 0.037(3) -0.007(3) 0.000(3) 0.004(3)
C14 0.046(4) 0.030(4) 0.029(3) 0.003(3) 0.011(3) 0.002(3)
C15 0.043(4) 0.038(4) 0.048(4) -0.021(3) -0.022(3) 0.022(3)
C16 0.057(5) 0.031(4) 0.043(4) -0.005(3) -0.011(4) 0.020(3)
C17 0.062(5) 0.056(5) 0.034(4) -0.002(4) 0.005(4) -0.018(4)
S1 0.0224(7) 0.0211(8) 0.0340(8) -0.0047(6) -0.0011(7) -0.0012(6)
O2 0.039(3) 0.013(2) 0.068(3) 0.003(2) -0.017(2) -0.0002(19)
O3 0.039(3) 0.032(3) 0.039(2) -0.004(2) -0.017(2) 0.007(2)
O4 0.036(3) 0.040(3) 0.041(3) -0.007(2) 0.015(2) -0.007(2)
C18 0.024(3) 0.028(3) 0.028(3) 0.007(3) -0.003(3) 0.002(3)
F1 0.058(2) 0.020(2) 0.041(2) -0.0059(15) -0.0124(19) 0.0096(18)
F2 0.041(2) 0.039(2) 0.044(2) 0.0032(18) -0.0175(18) 0.0081(17)
F3 0.040(2) 0.086(3) 0.044(2) -0.001(2) 0.0140(19) -0.008(2)

loop_
_atom_type_symbol
_atom_type_description
_atom_type_scat_dispersion_real
_atom_type_scat_dispersion_imag
_atom_type_scat_source
C C 0.0033 0.0016 'International Tables Vol C Tables 4.2.6.8 and 6.1.1.4'
H H 0.0000 0.0000 'International Tables Vol C Tables 4.2.6.8 and 6.1.1.4'
N N 0.0061 0.0033 'International Tables Vol C Tables 4.2.6.8 and 6.1.1.4'
O O 0.0106 0.0060 'International Tables Vol C Tables 4.2.6.8 and 6.1.1.4'
F F 0.0171 0.0103 'International Tables Vol C Tables 4.2.6.8 and 6.1.1.4'
Si Si 0.0817 0.0704 'International Tables Vol C Tables 4.2.6.8 and 6.1.1.4'
P P 0.1023 0.0942 'International Tables Vol C Tables 4.2.6.8 and 6.1.1.4'
S S 0.1246 0.1234 'International Tables Vol C Tables 4.2.6.8 and 6.1.1.4'

loop_
_geom_angle_atom_site_label_1
_geom_angle_atom_site_label_2
_geom_angle_atom_site_label_3
_geom_angle
N1 P1 O1 112.1(2)
N1 P1 C2 116.7(3)
O1 P1 C2 99.2(2)
N1 P1 C1 119.1(3)
O1 P1 C1 99.4(2)
C2 P1 C1 107.3(3)
O1 P2 C11 101.1(2)
O1 P2 C3 109.0(2)
C11 P2 C3 113.8(3)
O1 P2 C7 105.6(2)
C11 P2 C7 112.9(2)
C3 P2 C7 113.3(3)
N1 Si1 C16 111.3(3)
N1 Si1 C15 110.1(3)
C16 Si1 C15 107.0(3)
N1 Si1 C17 111.6(3)
C16 Si1 C17 108.3(3)
C15 Si1 C17 108.4(3)
P1 N1 Si1 145.9(3)
P2 O1 P1 153.0(2)
P1 C1 H1A 109.5
P1 C1 H1B 109.5
H1A C1 H1B 109.5
P1 C1 H1C 109.5
H1A C1 H1C 109.5
H1B C1 H1C 109.5
P1 C2 H2A 109.5
P1 C2 H2B 109.5
H2A C2 H2B 109.5
P1 C2 H2C 109.5
H2A C2 H2C 109.5
H2B C2 H2C 109.5
C5 C3 C6 106.9(5)
C5 C3 C4 108.3(5)
C6 C3 C4 109.0(5)
C5 C3 P2 111.0(4)
C6 C3 P2 110.7(4)
C4 C3 P2 110.8(4)
C3 C4 H4A 109.5
C3 C4 H4B 109.5
H4A C4 H4B 109.5
C3 C4 H4C 109.5
H4A C4 H4C 109.5
H4B C4 H4C 109.5
C3 C5 H5A 109.5
C3 C5 H5B 109.5
H5A C5 H5B 109.5
C3 C5 H5C 109.5
H5A C5 H5C 109.5
H5B C5 H5C 109.5
C3 C6 H6A 109.5
C3 C6 H6B 109.5
H6A C6 H6B 109.5
C3 C6 H6C 109.5
H6A C6 H6C 109.5
H6B C6 H6C 109.5
C8 C7 C9 109.5(5)
C8 C7 C10 106.2(5)
C9 C7 C10 109.3(5)
C8 C7 P2 110.5(4)
C9 C7 P2 111.3(4)
C10 C7 P2 110.0(4)
C7 C8 H8A 109.5
C7 C8 H8B 109.5
H8A C8 H8B 109.5
C7 C8 H8C 109.5
H8A C8 H8C 109.5
H8B C8 H8C 109.5
C7 C9 H9A 109.5
C7 C9 H9B 109.5
H9A C9 H9B 109.5
C7 C9 H9C 109.5
H9A C9 H9C 109.5
H9B C9 H9C 109.5
C7 C10 H10A 109.5
C7 C10 H10B 109.5
H10A C10 H10B 109.5
C7 C10 H10C 109.5
H10A C10 H10C 109.5
H10B C10 H10C 109.5
C14 C11 C12 107.9(5)
C14 C11 C13 110.0(5)
C12 C11 C13 104.9(4)
C14 C11 P2 113.5(4)
C12 C11 P2 110.3(4)
C13 C11 P2 109.8(4)
C11 C12 H12A 109.5
C11 C12 H12B 109.5
H12A C12 H12B 109.5
C11 C12 H12C 109.5
H12A C12 H12C 109.5
H12B C12 H12C 109.5
C11 C13 H13A 109.5
C11 C13 H13B 109.5
H13A C13 H13B 109.5
C11 C13 H13C 109.5
H13A C13 H13C 109.5
H13B C13 H13C 109.5
C11 C14 H14A 109.5
C11 C14 H14B 109.5
H14A C14 H14B 109.5
C11 C14 H14C 109.5
H14A C14 H14C 109.5
H14B C14 H14C 109.5
Si1 C15 H15A 109.5
Si1 C15 H15B 109.5
H15A C15 H15B 109.5
Si1 C15 H15C 109.5
H15A C15 H15C 109.5
H15B C15 H15C 109.5
Si1 C16 H16A 109.5
Si1 C16 H16B 109.5
H16A C16 H16B 109.5
Si1 C16 H16C 109.5
H16A C16 H16C 109.5
H16B C16 H16C 109.5
Si1 C17 H17A 109.5
Si1 C17 H17B 109.5
H17A C17 H17B 109.5
Si1 C17 H17C 109.5
H17A C17 H17C 109.5
H17B C17 H17C 109.5
O4 S1 O3 116.1(3)
O4 S1 O2 114.8(3)
O3 S1 O2 114.8(3)
O4 S1 C18 102.8(3)
O3 S1 C18 103.7(3)
O2 S1 C18 102.0(3)
F3 C18 F2 107.4(4)
F3 C18 F1 106.1(5)
F2 C18 F1 105.5(5)
F3 C18 S1 112.4(4)
F2 C18 S1 112.2(4)
F1 C18 S1 112.8(4)

loop_
_geom_bond_atom_site_label_1
_geom_bond_atom_site_label_2
_geom_bond_distance
P1 N1 1.523(5)
P1 O1 1.641(4)
P1 C2 1.773(5)
P1 C1 1.790(6)
P2 O1 1.571(4)
P2 C11 1.851(5)
P2 C3 1.856(6)
P2 C7 1.863(6)
Si1 N1 1.687(5)
Si1 C16 1.856(6)
Si1 C15 1.863(6)
Si1 C17 1.867(7)
C1 H1A 0.9800
C1 H1B 0.9800
C1 H1C 0.9800
C2 H2A 0.9800
C2 H2B 0.9800
C2 H2C 0.9800
C3 C5 1.541(8)
C3 C6 1.541(7)
C3 C4 1.544(8)
C4 H4A 0.9800
C4 H4B 0.9800
C4 H4C 0.9800
C5 H5A 0.9800
C5 H5B 0.9800
C5 H5C 0.9800
C6 H6A 0.9800
C6 H6B 0.9800
C6 H6C 0.9800
C7 C8 1.530(8)
C7 C9 1.546(8)
C7 C10 1.549(8)
C8 H8A 0.9800
C8 H8B 0.9800
C8 H8C 0.9800
C9 H9A 0.9800
C9 H9B 0.9800
C9 H9C 0.9800
C10 H10A 0.9800
C10 H10B 0.9800
C10 H10C 0.9800
C11 C14 1.545(8)
C11 C12 1.555(8)
C11 C13 1.557(8)
C12 H12A 0.9800
C12 H12B 0.9800
C12 H12C 0.9800
C13 H13A 0.9800
C13 H13B 0.9800
C13 H13C 0.9800
C14 H14A 0.9800
C14 H14B 0.9800
C14 H14C 0.9800
C15 H15A 0.9800
C15 H15B 0.9800
C15 H15C 0.9800
C16 H16A 0.9800
C16 H16B 0.9800
C16 H16C 0.9800
C17 H17A 0.9800
C17 H17B 0.9800
C17 H17C 0.9800
S1 O4 1.435(4)
S1 O3 1.446(4)
S1 O2 1.449(4)
S1 C18 1.810(6)
C18 F3 1.327(6)
C18 F2 1.335(6)
C18 F1 1.341(6)

loop_
_geom_torsion_atom_site_label_1
_geom_torsion_atom_site_label_2
_geom_torsion_atom_site_label_3
_geom_torsion_atom_site_label_4
_geom_torsion
O1 P1 N1 Si1 159.2(5)
C2 P1 N1 Si1 -87.4(6)
C1 P1 N1 Si1 43.9(7)
C16 Si1 N1 P1 -89.0(6)
C15 Si1 N1 P1 152.5(6)
C17 Si1 N1 P1 32.1(7)
C11 P2 O1 P1 -154.8(6)
C3 P2 O1 P1 -34.6(6)
C7 P2 O1 P1 87.4(6)
N1 P1 O1 P2 -9.7(7)
C2 P1 O1 P2 -133.5(6)
C1 P1 O1 P2 117.1(6)
O1 P2 C3 C5 80.0(4)
C11 P2 C3 C5 -168.0(4)
C7 P2 C3 C5 -37.2(5)
O1 P2 C3 C6 -38.5(5)
C11 P2 C3 C6 73.4(5)
C7 P2 C3 C6 -155.8(4)
O1 P2 C3 C4 -159.7(4)
C11 P2 C3 C4 -47.7(5)
C7 P2 C3 C4 83.1(4)
O1 P2 C7 C8 67.2(4)
C11 P2 C7 C8 -42.4(5)
C3 P2 C7 C8 -173.6(4)
O1 P2 C7 C9 -171.0(4)
C11 P2 C7 C9 79.4(4)
C3 P2 C7 C9 -51.8(5)
O1 P2 C7 C10 -49.7(4)
C11 P2 C7 C10 -159.3(4)
C3 P2 C7 C10 69.5(5)
O1 P2 C11 C14 -160.7(4)
C3 P2 C11 C14 82.7(5)
C7 P2 C11 C14 -48.3(5)
O1 P2 C11 C12 78.1(4)
C3 P2 C11 C12 -38.6(5)
C7 P2 C11 C12 -169.6(4)
O1 P2 C11 C13 -37.1(4)
C3 P2 C11 C13 -153.8(4)
C7 P2 C11 C13 75.3(4)
O4 S1 C18 F3 177.5(4)
O3 S1 C18 F3 56.2(5)
O2 S1 C18 F3 -63.3(5)
O4 S1 C18 F2 -61.3(5)
O3 S1 C18 F2 177.3(4)
O2 S1 C18 F2 57.8(5)
O4 S1 C18 F1 57.6(5)
O3 S1 C18 F1 -63.7(5)
O2 S1 C18 F1 176.8(4)

loop_
_cod_related_entry_id
_cod_related_entry_database
_cod_related_entry_code
1 ChemSpider 30661178
